data_4000347
_journal_name_full 'Chemistry of Materials'
_journal_paper_doi 10.1021/cm034344a
_journal_year 2004
_chemical_formula_sum 'C18 H37 Cl N2 O'
_chemical_formula_weight 332.95
_space_group_IT_number 2
_symmetry_cell_setting triclinic
_symmetry_space_group_name_Hall '-P 1'
_symmetry_space_group_name_H-M 'P -1'
_atom_sites_solution_hydrogens geom
_atom_sites_solution_primary direct
_atom_sites_solution_secondary difmap
_cell_angle_alpha 92.633(10)
_cell_angle_beta 94.194(11)
_cell_angle_gamma 101.821(11)
_cell_formula_units_Z 2
_cell_length_a 5.317(3)
_cell_length_b 7.694(5)
_cell_length_c 24.809(15)
_cell_measurement_reflns_used ?
_cell_measurement_temperature 153(2)
_cell_measurement_theta_max ?
_cell_measurement_theta_min ?
_cell_volume 988.8(11)
_diffrn_ambient_temperature 153(2)
_diffrn_detector_area_resol_mean ?
_diffrn_measurement_device_type 'CCD area detector'
_diffrn_measurement_method 'phi and omega scans'
_diffrn_radiation_monochromator graphite
_diffrn_radiation_source 'fine-focus sealed tube'
_diffrn_radiation_type MoK\a
_diffrn_radiation_wavelength 0.71073
_diffrn_reflns_av_R_equivalents 0.0333
_diffrn_reflns_av_sigmaI/netI 0.0605
_diffrn_reflns_limit_h_max 7
_diffrn_reflns_limit_h_min -6
_diffrn_reflns_limit_k_max 10
_diffrn_reflns_limit_k_min -9
_diffrn_reflns_limit_l_max 32
_diffrn_reflns_limit_l_min -31
_diffrn_reflns_number 9454
_diffrn_reflns_theta_max 28.52
_diffrn_reflns_theta_min 0.82
_diffrn_standards_decay_% ?
_diffrn_standards_interval_count ?
_diffrn_standards_interval_time ?
_diffrn_standards_number ?
_exptl_absorpt_coefficient_mu 0.198
_exptl_absorpt_correction_T_max 0.9728
_exptl_absorpt_correction_T_min 0.9393
_exptl_absorpt_correction_type empirical
_exptl_absorpt_process_details SADABS
_exptl_crystal_colour colourless
_exptl_crystal_density_diffrn 1.118
_exptl_crystal_density_meas ?
_exptl_crystal_density_method .
_exptl_crystal_description block
_exptl_crystal_F_000 368
_exptl_crystal_size_max 0.32
_exptl_crystal_size_mid 0.20
_exptl_crystal_size_min 0.14
_refine_ls_extinction_coef ?
_refine_ls_extinction_method none
_refine_ls_goodness_of_fit_ref 0.980
_refine_ls_hydrogen_treatment mixed
_refine_ls_matrix_type full
_refine_ls_number_parameters 201
_refine_ls_number_reflns 4378
_refine_ls_number_restraints 0
_refine_ls_restrained_S_all 0.980
_refine_ls_R_factor_all 0.0731
_refine_ls_R_factor_gt 0.0466
_refine_ls_shift/su_max 0.007
_refine_ls_shift/su_mean 0.000
_refine_ls_structure_factor_coef Fsqd
_refine_ls_weighting_details 'calc w=1/[\s^2^(Fo^2^)+(0.0719P)^2^+0.0000P] where P=(Fo^2^+2Fc^2^)/3'
_refine_ls_weighting_scheme calc
_refine_ls_wR_factor_gt 0.1112
_refine_ls_wR_factor_ref 0.1392
_reflns_number_gt 2973
_reflns_number_total 4378
_reflns_threshold_expression >2sigma(I)
_cod_depositor_comments
;
The following automatic conversions were performed:
'_symmetry_cell_setting' value 'Triclinic' changed to 'triclinic'
according to '/home/saulius/struct/CIF-dictionaries/cif_core.dic'
dictionary named 'cif_core.dic' version 2.4.1 from
2010-06-29.

'_exptl_absorpt_correction_type' value 'Empirical' changed to
'empirical' according to
'/home/saulius/struct/CIF-dictionaries/cif_core.dic' dictionary named
'cif_core.dic' version 2.4.1 from 2010-06-29.

Automatic conversion script
Id: cif_fix_enum 1527 2010-12-29 10:47:43Z saulius 
;
_cod_original_sg_symbol_H-M P-1
_cod_database_code 4000347

loop_
_symmetry_equiv_pos_as_xyz
'x, y, z'
'-x, -y, -z'

loop_
_atom_site_label
_atom_site_type_symbol
_atom_site_fract_x
_atom_site_fract_y
_atom_site_fract_z
_atom_site_U_iso_or_equiv
_atom_site_adp_type
_atom_site_occupancy
_atom_site_symmetry_multiplicity
_atom_site_calc_flag
_atom_site_refinement_flags
_atom_site_disorder_assembly
_atom_site_disorder_group
Cl1 Cl 0.34881(9) 0.31439(7) 0.10446(2) 0.03133(17) Uani 1 1 d . . .
N1 N -0.3581(3) -0.0636(2) 0.11881(6) 0.0240(4) Uani 1 1 d . . .
C1 C -0.7398(4) -0.3491(3) 0.01286(8) 0.0320(5) Uani 1 1 d . . .
H1A H -0.7577 -0.4678 0.0268 0.048 Uiso 1 1 calc R . .
H1B H -0.6844 -0.3518 -0.0239 0.048 Uiso 1 1 calc R . .
H1C H -0.9061 -0.3126 0.0122 0.048 Uiso 1 1 calc R . .
C2 C -0.5657(4) -0.1834(3) 0.10021(8) 0.0255(4) Uani 1 1 d . . .
H2 H -0.7041 -0.2333 0.1206 0.031 Uiso 1 1 calc R . .
N3 N -0.5474(3) -0.2220(2) 0.04801(7) 0.0249(4) Uani 1 1 d . . .
C4 C -0.2015(4) -0.0247(3) 0.07732(8) 0.0276(5) Uani 1 1 d . . .
H4 H -0.0401 0.0569 0.0795 0.033 Uiso 1 1 calc R . .
C5 C -0.3206(4) -0.1243(3) 0.03296(8) 0.0270(5) Uani 1 1 d . . .
H5 H -0.2591 -0.1263 -0.0020 0.032 Uiso 1 1 calc R . .
C6 C -0.3108(4) 0.0192(3) 0.17397(8) 0.0285(5) Uani 1 1 d . . .
H6A H -0.4514 -0.0362 0.1957 0.034 Uiso 1 1 calc R . .
H6B H -0.3142 0.1471 0.1727 0.034 Uiso 1 1 calc R . .
C7 C -0.0553(4) 0.0007(3) 0.20157(8) 0.0259(4) Uani 1 1 d . . .
H7A H 0.0876 0.0639 0.1818 0.031 Uiso 1 1 calc R . .
H7B H -0.0458 -0.1266 0.2012 0.031 Uiso 1 1 calc R . .
C8 C -0.0275(4) 0.0782(3) 0.25963(8) 0.0280(5) Uani 1 1 d . . .
H8A H -0.0460 0.2036 0.2594 0.034 Uiso 1 1 calc R . .
H8B H -0.1700 0.0123 0.2790 0.034 Uiso 1 1 calc R . .
C9 C 0.2265(4) 0.0719(3) 0.29071(8) 0.0275(5) Uani 1 1 d . . .
H9A H 0.3696 0.1407 0.2721 0.033 Uiso 1 1 calc R . .
H9B H 0.2477 -0.0530 0.2905 0.033 Uiso 1 1 calc R . .
C10 C 0.2442(4) 0.1467(3) 0.34916(8) 0.0283(5) Uani 1 1 d . . .
H10A H 0.2229 0.2716 0.3491 0.034 Uiso 1 1 calc R . .
H10B H 0.0995 0.0783 0.3674 0.034 Uiso 1 1 calc R . .
C11 C 0.4945(4) 0.1417(3) 0.38165(8) 0.0283(5) Uani 1 1 d . . .
H11A H 0.6396 0.2104 0.3636 0.034 Uiso 1 1 calc R . .
H11B H 0.5162 0.0170 0.3819 0.034 Uiso 1 1 calc R . .
C12 C 0.5072(4) 0.2172(3) 0.43984(8) 0.0281(5) Uani 1 1 d . . .
H12A H 0.4845 0.3417 0.4395 0.034 Uiso 1 1 calc R . .
H12B H 0.3620 0.1482 0.4578 0.034 Uiso 1 1 calc R . .
C13 C 0.7573(4) 0.2138(3) 0.47297(8) 0.0288(5) Uani 1 1 d . . .
H13A H 0.9026 0.2830 0.4551 0.035 Uiso 1 1 calc R . .
H13B H 0.7803 0.0894 0.4734 0.035 Uiso 1 1 calc R . .
C14 C 0.7681(4) 0.2890(3) 0.53107(8) 0.0285(5) Uani 1 1 d . . .
H14A H 0.7448 0.4133 0.5306 0.034 Uiso 1 1 calc R . .
H14B H 0.6226 0.2197 0.5489 0.034 Uiso 1 1 calc R . .
C15 C 1.0181(4) 0.2862(3) 0.56453(8) 0.0288(5) Uani 1 1 d . . .
H15A H 1.1637 0.3551 0.5467 0.035 Uiso 1 1 calc R . .
H15B H 1.0411 0.1618 0.5651 0.035 Uiso 1 1 calc R . .
C16 C 1.0288(4) 0.3623(3) 0.62256(8) 0.0289(5) Uani 1 1 d . . .
H16A H 1.0068 0.4869 0.6219 0.035 Uiso 1 1 calc R . .
H16B H 0.8823 0.2939 0.6403 0.035 Uiso 1 1 calc R . .
C17 C 1.2771(4) 0.3586(3) 0.65623(8) 0.0294(5) Uani 1 1 d . . .
H17A H 1.4237 0.4258 0.6383 0.035 Uiso 1 1 calc R . .
H17B H 1.2980 0.2338 0.6572 0.035 Uiso 1 1 calc R . .
C18 C 1.2893(4) 0.4363(3) 0.71392(8) 0.0326(5) Uani 1 1 d . . .
H18A H 1.2698 0.5614 0.7130 0.039 Uiso 1 1 calc R . .
H18B H 1.1423 0.3697 0.7319 0.039 Uiso 1 1 calc R . .
C19 C 1.5374(4) 0.4311(3) 0.74739(9) 0.0403(6) Uani 1 1 d . . .
H19A H 1.5573 0.3076 0.7490 0.060 Uiso 1 1 calc R . .
H19B H 1.5315 0.4819 0.7841 0.060 Uiso 1 1 calc R . .
H19C H 1.6838 0.5005 0.7307 0.060 Uiso 1 1 calc R . .
O1W O -1.0658(3) -0.4465(2) 0.13215(8) 0.0538(5) Uani 1 1 d . . .
H1W1 H -0.9618 -0.5276 0.1286 0.065 Uiso 1 1 d R . .
H1W2 H -1.2331 -0.5069 0.1277 0.065 Uiso 1 1 d R . .

loop_
_atom_site_aniso_label
_atom_site_aniso_U_11
_atom_site_aniso_U_22
_atom_site_aniso_U_33
_atom_site_aniso_U_23
_atom_site_aniso_U_13
_atom_site_aniso_U_12
Cl1 0.0280(3) 0.0326(3) 0.0310(3) 0.0019(2) -0.0003(2) 0.0018(2)
N1 0.0236(8) 0.0269(9) 0.0203(9) 0.0000(7) -0.0022(7) 0.0039(7)
C1 0.0297(11) 0.0290(12) 0.0322(12) -0.0017(9) -0.0066(9) -0.0018(9)
C2 0.0236(10) 0.0246(11) 0.0272(11) 0.0036(9) 0.0011(8) 0.0023(8)
N3 0.0240(8) 0.0245(9) 0.0237(9) 0.0008(7) -0.0026(7) 0.0014(7)
C4 0.0238(10) 0.0301(11) 0.0268(11) 0.0037(9) 0.0016(8) 0.0001(8)
C5 0.0247(10) 0.0314(11) 0.0238(11) 0.0037(9) 0.0029(8) 0.0029(8)
C6 0.0300(11) 0.0318(12) 0.0230(11) -0.0037(9) -0.0023(9) 0.0073(9)
C7 0.0259(10) 0.0285(11) 0.0225(11) 0.0010(9) -0.0007(8) 0.0049(8)
C8 0.0280(10) 0.0319(12) 0.0236(11) -0.0037(9) -0.0019(8) 0.0080(9)
C9 0.0268(10) 0.0305(11) 0.0250(11) -0.0028(9) -0.0004(8) 0.0076(9)
C10 0.0286(11) 0.0339(12) 0.0230(11) -0.0040(9) -0.0009(8) 0.0104(9)
C11 0.0286(10) 0.0315(12) 0.0251(11) -0.0039(9) -0.0005(9) 0.0096(9)
C12 0.0282(11) 0.0330(12) 0.0236(11) -0.0034(9) -0.0007(8) 0.0095(9)
C13 0.0303(11) 0.0327(12) 0.0241(11) -0.0025(9) -0.0008(9) 0.0105(9)
C14 0.0299(11) 0.0319(12) 0.0238(11) -0.0027(9) -0.0009(9) 0.0091(9)
C15 0.0289(11) 0.0328(12) 0.0256(11) -0.0020(9) -0.0011(9) 0.0107(9)
C16 0.0304(11) 0.0311(12) 0.0256(11) -0.0032(9) -0.0014(9) 0.0097(9)
C17 0.0327(11) 0.0303(12) 0.0258(11) -0.0020(9) -0.0021(9) 0.0101(9)
C18 0.0350(12) 0.0363(13) 0.0264(12) -0.0029(9) -0.0011(9) 0.0098(10)
C19 0.0433(13) 0.0464(15) 0.0297(13) -0.0039(11) -0.0075(10) 0.0110(11)
O1W 0.0336(9) 0.0374(10) 0.0872(14) -0.0068(9) 0.0126(9) -0.0004(7)
